data_7705515
loop_
_publ_author_name
'Guo, Zhifang'
'Blair, Victoria L.'
'Deacon, Glen B.'
'Junk, Peter C.'

_publ_section_title
;
 Widely contrasting outcomes from the use of
 tris(pentafluorophenyl)bismuth or pentafluorophenylsilver as oxidants in
 the reactions of lanthanoid metals with
 <i>N</i>,<i>N</i>'-diarylformamidines.
;
_journal_issue 39
_journal_name_full 'Dalton transactions (Cambridge, England : 2003)'
_journal_page_first 13588
_journal_page_last 13600
_journal_paper_doi 10.1039/d0dt03044a
_journal_volume 49
_journal_year 2020
_chemical_formula_moiety 'C43 H29 F12 N6 O Tm'
_chemical_formula_sum 'C43 H29 F12 N6 O Tm'
_chemical_formula_weight 1042.65
_space_group_crystal_system monoclinic
_space_group_IT_number 14
_space_group_name_Hall '-P 2ybc'
_space_group_name_H-M_alt 'P 1 21/c 1'
_atom_sites_solution_hydrogens mixed
_audit_creation_date 2018-07-28
_audit_creation_method
;
Olex2 1.2
(compiled 2018.05.29 svn.r3508 for OlexSys, GUI svn.r5506)
;
_audit_update_record
;
2020-08-21 deposited with the CCDC.	2020-09-16 downloaded from the CCDC.
;
_cell_angle_alpha 90
_cell_angle_beta 99.849(2)
_cell_angle_gamma 90
_cell_formula_units_Z 4
_cell_length_a 12.7928(3)
_cell_length_b 15.9417(3)
_cell_length_c 19.8550(4)
_cell_measurement_reflns_used 8138
_cell_measurement_temperature 123(2)
_cell_measurement_theta_max 26
_cell_measurement_theta_min 2
_cell_volume 3989.53(15)
_computing_cell_refinement 'CrysAlisPro 1.171.39.46 (Rigaku OD, 2018)'
_computing_data_collection 'CrysAlisPro 1.171.39.46 (Rigaku OD, 2018)'
_computing_data_reduction 'CrysAlisPro 1.171.39.46 (Rigaku OD, 2018)'
_computing_molecular_graphics 'Olex2 (Dolomanov et al., 2009)'
_computing_publication_material 'Olex2 (Dolomanov et al., 2009)'
_computing_structure_refinement 'ShelXL (Sheldrick, 2015)'
_computing_structure_solution 'SHELXT 2018/2 (Sheldrick, 2018)'
_diffrn_ambient_temperature 123(2)
_diffrn_measured_fraction_theta_full 0.999
_diffrn_measured_fraction_theta_max 0.999
_diffrn_measurement_device_type 'XtaLAB Synergy, Dualflex, HyPix'
_diffrn_measurement_method 'w scans'
_diffrn_radiation_monochromator mirror
_diffrn_radiation_type MoK\a
_diffrn_radiation_wavelength 0.71073
_diffrn_reflns_av_R_equivalents 0.0765
_diffrn_reflns_av_unetI/netI 0.0483
_diffrn_reflns_Laue_measured_fraction_full 0.999
_diffrn_reflns_Laue_measured_fraction_max 0.999
_diffrn_reflns_limit_h_max 15
_diffrn_reflns_limit_h_min -15
_diffrn_reflns_limit_k_max 19
_diffrn_reflns_limit_k_min -17
_diffrn_reflns_limit_l_max 24
_diffrn_reflns_limit_l_min -24
_diffrn_reflns_number 43707
_diffrn_reflns_point_group_measured_fraction_full 0.999
_diffrn_reflns_point_group_measured_fraction_max 0.999
_diffrn_reflns_theta_full 25.242
_diffrn_reflns_theta_max 26.372
_diffrn_reflns_theta_min 2.443
_diffrn_standards_number 0
_exptl_absorpt_coefficient_mu 2.324
_exptl_absorpt_correction_T_max 1.00000
_exptl_absorpt_correction_T_min 0.54304
_exptl_absorpt_correction_type multi-scan
_exptl_absorpt_process_details
;
Empirical correction (ABSPACK) includes:
- Absorption correction using spherical harmonics
- Frame scaling
;
_exptl_crystal_colour colourless
_exptl_crystal_colour_primary colourless
_exptl_crystal_density_diffrn 1.736
_exptl_crystal_description prism
_exptl_crystal_F_000 2056
_exptl_crystal_size_max 0.2
_exptl_crystal_size_mid 0.16
_exptl_crystal_size_min 0.12
_refine_diff_density_max 1.518
_refine_diff_density_min -2.133
_refine_diff_density_rms 0.136
_refine_ls_extinction_method none
_refine_ls_goodness_of_fit_ref 1.033
_refine_ls_hydrogen_treatment mixed
_refine_ls_matrix_type full
_refine_ls_number_parameters 580
_refine_ls_number_reflns 8138
_refine_ls_number_restraints 0
_refine_ls_restrained_S_all 1.033
_refine_ls_R_factor_all 0.0449
_refine_ls_R_factor_gt 0.0362
_refine_ls_shift/su_max 0.003
_refine_ls_shift/su_mean 0.000
_refine_ls_structure_factor_coef Fsqd
_refine_ls_weighting_details 'w=1/[\s^2^(Fo^2^)+(0.0553P)^2^+4.0781P] where P=(Fo^2^+2Fc^2^)/3'
_refine_ls_weighting_scheme calc
_refine_ls_wR_factor_gt 0.0902
_refine_ls_wR_factor_ref 0.0969
_reflns_Friedel_coverage 0.000
_reflns_number_gt 6957
_reflns_number_total 8138
_reflns_threshold_expression 'I > 2\s(I)'
_cod_data_source_file d0dt03044a2.cif
_cod_data_source_block 1_CCDC5
_cod_depositor_comments 'Adding full bibliography for 7705503--7705523.cif.'
_cod_database_code 7705515
_shelx_shelxl_version_number 2018/3
_shelx_space_group_comment
;
The symmetry employed for this shelxl refinement is uniquely defined
by the following loop, which should always be used as a source of
symmetry information in preference to the above space-group names.
They are only intended as comments.
;
_shelx_estimated_absorpt_t_max 0.768
_shelx_estimated_absorpt_t_min 0.654
_olex2_refinement_description
;
1. Fixed Uiso
 At 1.2 times of:
  All C(H) groups, All C(H,H) groups
2.a Secondary CH2 refined with riding coordinates:
 C43(H43A,H43B), C40(H40A,H40B), C41(H41A,H41B), C42(H42A,H42B)
2.b Aromatic/amide H refined with riding coordinates:
 C2(H2), C3(H3), C37(H37), C30(H30), C4(H4), C38(H38), C10(H10), C12(H12),
 C11(H11), C17(H17), C36(H36), C28(H28), C15(H15), C25(H25), C24(H24), C29(H29),
  C23(H23), C16(H16)
;
_olex2_submission_special_instructions 'No special instructions were received'

loop_
_space_group_symop_operation_xyz
'x, y, z'
'-x, y+1/2, -z+1/2'
'-x, -y, -z'
'x, -y-1/2, z-1/2'

loop_
_atom_site_label
_atom_site_type_symbol
_atom_site_fract_x
_atom_site_fract_y
_atom_site_fract_z
_atom_site_U_iso_or_equiv
_atom_site_adp_type
_atom_site_occupancy
_atom_site_site_symmetry_order
_atom_site_calc_flag
_atom_site_refinement_flags_posn
_atom_site_refinement_flags_adp
_atom_site_refinement_flags_occupancy
_atom_site_disorder_assembly
_atom_site_disorder_group
Tm1 Tm 0.69607(2) 0.71196(2) 0.29944(2) 0.01739(7) Uani 1 1 d . . . . .
F1 F 0.41804(19) 0.79155(16) 0.30053(12) 0.0327(6) Uani 1 1 d . . . . .
F10 F 0.54733(16) 0.56475(15) 0.46484(10) 0.0260(5) Uani 1 1 d . . . . .
F12 F 0.53079(18) 0.63517(16) 0.13924(10) 0.0318(5) Uani 1 1 d . . . . .
F9 F 0.88261(17) 0.53066(15) 0.40225(11) 0.0288(5) Uani 1 1 d . . . . .
F6 F 0.67100(18) 0.50090(15) 0.19233(12) 0.0311(5) Uani 1 1 d . . . . .
F3 F 0.80917(18) 0.84186(16) 0.12095(11) 0.0327(5) Uani 1 1 d . . . . .
F8 F 0.8676(2) 0.71997(17) 0.45766(12) 0.0374(6) Uani 1 1 d . . . . .
F2 F 0.51959(19) 0.83839(17) 0.08673(11) 0.0364(6) Uani 1 1 d . . . . .
F4 F 0.89427(18) 0.90151(15) 0.35593(11) 0.0319(5) Uani 1 1 d . . . . .
F5 F 0.9339(2) 0.68251(16) 0.13769(12) 0.0348(5) Uani 1 1 d . . . . .
F7 F 1.0944(2) 0.72111(17) 0.29417(13) 0.0381(6) Uani 1 1 d . . . . .
O1 O 0.6534(2) 0.78935(16) 0.38986(13) 0.0249(6) Uani 1 1 d . . . . .
F11 F 0.36138(19) 0.57998(19) 0.32637(11) 0.0416(7) Uani 1 1 d . . . . .
N3 N 0.8849(2) 0.6969(2) 0.32591(15) 0.0208(6) Uani 1 1 d . . . . .
N1 N 0.5801(2) 0.8064(2) 0.22936(15) 0.0219(6) Uani 1 1 d . . . . .
N2 N 0.7514(2) 0.8367(2) 0.25238(15) 0.0242(7) Uani 1 1 d . . . . .
N4 N 0.7983(2) 0.6387(2) 0.22944(14) 0.0211(6) Uani 1 1 d . . . . .
N6 N 0.5505(2) 0.6199(2) 0.27754(14) 0.0220(6) Uani 1 1 d . . . . .
N5 N 0.6779(2) 0.59133(19) 0.36780(14) 0.0201(6) Uani 1 1 d . . . . .
C7 C 0.6588(3) 0.8511(2) 0.21311(18) 0.0212(7) Uani 1 1 d . . . . .
C33 C 0.5858(3) 0.5703(2) 0.33066(17) 0.0208(7) Uani 1 1 d . . . . .
C6 C 0.4756(3) 0.8170(2) 0.19600(19) 0.0221(7) Uani 1 1 d . . . . .
C21 C 0.9753(3) 0.7166(2) 0.37338(19) 0.0211(8) Uani 1 1 d . . . . .
C1 C 0.3922(3) 0.8078(3) 0.23217(19) 0.0250(8) Uani 1 1 d . . . . .
C34 C 0.4536(3) 0.6047(2) 0.23547(17) 0.0203(7) Uani 1 1 d . . . . .
C32 C 0.7124(3) 0.5490(2) 0.42969(17) 0.0194(7) Uani 1 1 d . . . . .
C19 C 0.8012(3) 0.5950(2) 0.16814(18) 0.0225(8) Uani 1 1 d . . . . .
C5 C 0.4432(3) 0.8319(2) 0.12627(19) 0.0248(8) Uani 1 1 d . . . . .
C9 C 0.8779(3) 0.8732(3) 0.17528(19) 0.0250(8) Uani 1 1 d . . . . .
C8 C 0.8454(3) 0.8714(2) 0.23885(19) 0.0241(8) Uani 1 1 d . . . . .
C27 C 0.8159(3) 0.5197(2) 0.44752(18) 0.0211(7) Uani 1 1 d . . . . .
C26 C 0.9656(3) 0.7307(3) 0.4415(2) 0.0268(8) Uani 1 1 d . . . . .
C18 C 0.8674(3) 0.6164(3) 0.12192(19) 0.0282(8) Uani 1 1 d . . . . .
C39 C 0.4426(3) 0.6152(2) 0.16454(18) 0.0234(8) Uani 1 1 d . . . . .
C20 C 0.8906(3) 0.6527(2) 0.27057(18) 0.0220(7) Uani 1 1 d . . . . .
C43 C 0.6109(4) 0.7547(3) 0.4471(2) 0.0371(10) Uani 1 1 d . . . . .
H43A H 0.664603 0.719298 0.475787 0.044 Uiso 1 1 calc R . . . .
H43B H 0.547362 0.720178 0.430788 0.044 Uiso 1 1 calc R . . . .
C31 C 0.6485(3) 0.5363(2) 0.47872(18) 0.0216(7) Uani 1 1 d . . . . .
C2 C 0.2865(3) 0.8139(3) 0.2042(2) 0.0306(9) Uani 1 1 d . . . . .
H2 H 0.233160 0.807140 0.231646 0.037 Uiso 1 1 calc R . . . .
C35 C 0.3589(3) 0.5867(3) 0.25794(19) 0.0260(8) Uani 1 1 d . . . . .
C13 C 0.9209(3) 0.9018(2) 0.29242(19) 0.0251(8) Uani 1 1 d . . . . .
C22 C 1.0775(3) 0.7311(3) 0.3592(2) 0.0289(9) Uani 1 1 d . . . . .
C3 C 0.2599(3) 0.8300(3) 0.1348(2) 0.0322(9) Uani 1 1 d . . . . .
H3 H 0.187489 0.834948 0.114236 0.039 Uiso 1 1 calc R . . . .
C37 C 0.2575(3) 0.5882(3) 0.1459(2) 0.0310(9) Uani 1 1 d . . . . .
H37 H 0.191839 0.582055 0.115719 0.037 Uiso 1 1 calc R . . . .
C30 C 0.6825(3) 0.4966(2) 0.54047(18) 0.0250(8) Uani 1 1 d . . . . .
H30 H 0.635837 0.489233 0.572460 0.030 Uiso 1 1 calc R . . . .
C4 C 0.3385(3) 0.8389(3) 0.0956(2) 0.0304(9) Uani 1 1 d . . . . .
H4 H 0.320593 0.849849 0.047997 0.037 Uiso 1 1 calc R . . . .
C38 C 0.3478(3) 0.6073(3) 0.12039(19) 0.0287(9) Uani 1 1 d . . . . .
H38 H 0.344886 0.614893 0.072650 0.034 Uiso 1 1 calc R . . . .
C40 C 0.6456(4) 0.8806(3) 0.3912(2) 0.0315(9) Uani 1 1 d . . . . .
H40A H 0.622880 0.903174 0.344552 0.038 Uiso 1 1 calc R . . . .
H40B H 0.714732 0.905956 0.411018 0.038 Uiso 1 1 calc R . . . .
C14 C 0.7349(3) 0.5267(3) 0.14888(19) 0.0257(8) Uani 1 1 d . . . . .
C10 C 0.9743(3) 0.9038(3) 0.1649(2) 0.0315(9) Uani 1 1 d . . . . .
H10 H 0.991727 0.904883 0.120272 0.038 Uiso 1 1 calc R . . . .
C41 C 0.5637(4) 0.8984(3) 0.4355(2) 0.0406(11) Uani 1 1 d . . . . .
H41A H 0.575110 0.954124 0.457584 0.049 Uiso 1 1 calc R . . . .
H41B H 0.490964 0.895915 0.408698 0.049 Uiso 1 1 calc R . . . .
C12 C 1.0188(3) 0.9317(3) 0.2851(2) 0.0304(9) Uani 1 1 d . . . . .
H12 H 1.067353 0.951133 0.323544 0.036 Uiso 1 1 calc R . . . .
C11 C 1.0455(3) 0.9330(3) 0.2201(2) 0.0309(9) Uani 1 1 d . . . . .
H11 H 1.112653 0.953949 0.213643 0.037 Uiso 1 1 calc R . . . .
C17 C 0.8698(3) 0.5739(3) 0.0615(2) 0.0340(9) Uani 1 1 d . . . . .
H17 H 0.915898 0.591172 0.031384 0.041 Uiso 1 1 calc R . . . .
C36 C 0.2619(3) 0.5778(3) 0.2159(2) 0.0340(10) Uani 1 1 d . . . . .
H36 H 0.199864 0.564964 0.234246 0.041 Uiso 1 1 calc R . . . .
C28 C 0.8538(3) 0.4794(2) 0.50834(19) 0.0256(8) Uani 1 1 d . . . . .
H28 H 0.924960 0.459913 0.518152 0.031 Uiso 1 1 calc R . . . .
C15 C 0.7348(3) 0.4817(3) 0.0894(2) 0.0319(9) Uani 1 1 d . . . . .
H15 H 0.688504 0.435211 0.078419 0.038 Uiso 1 1 calc R . . . .
C25 C 1.0470(4) 0.7551(3) 0.4918(2) 0.0334(10) Uani 1 1 d . . . . .
H25 H 1.035607 0.763088 0.537391 0.040 Uiso 1 1 calc R . . . .
C24 C 1.1468(4) 0.7679(3) 0.4747(2) 0.0369(10) Uani 1 1 d . . . . .
H24 H 1.204465 0.784831 0.508708 0.044 Uiso 1 1 calc R . . . .
C29 C 0.7857(3) 0.4680(2) 0.55457(19) 0.0269(8) Uani 1 1 d . . . . .
H29 H 0.810260 0.440185 0.596600 0.032 Uiso 1 1 calc R . . . .
C23 C 1.1616(3) 0.7559(3) 0.4083(2) 0.0363(10) Uani 1 1 d . . . . .
H23 H 1.229576 0.764715 0.396337 0.044 Uiso 1 1 calc R . . . .
C42 C 0.5825(5) 0.8290(3) 0.4872(3) 0.0538(14) Uani 1 1 d . . . . .
H42A H 0.517788 0.817584 0.506824 0.065 Uiso 1 1 calc R . . . .
H42B H 0.641260 0.843273 0.524730 0.065 Uiso 1 1 calc R . . . .
C16 C 0.8036(4) 0.5058(3) 0.0460(2) 0.0351(10) Uani 1 1 d . . . . .
H16 H 0.805175 0.475099 0.005235 0.042 Uiso 1 1 calc R . . . .
H33 H 0.550(3) 0.519(3) 0.341(2) 0.023(10) Uiso 1 1 d . . . . .
H7 H 0.657(3) 0.894(3) 0.181(2) 0.018(10) Uiso 1 1 d . . . . .
H20 H 0.957(3) 0.626(3) 0.260(2) 0.025(11) Uiso 1 1 d . . . . .

loop_
_atom_site_aniso_label
_atom_site_aniso_U_11
_atom_site_aniso_U_22
_atom_site_aniso_U_33
_atom_site_aniso_U_23
_atom_site_aniso_U_13
_atom_site_aniso_U_12
Tm1 0.01617(10) 0.02350(11) 0.01184(10) 0.00177(5) 0.00048(6) -0.00060(6)
F1 0.0262(12) 0.0538(16) 0.0175(11) 0.0014(9) 0.0023(9) -0.0014(10)
F10 0.0203(10) 0.0371(13) 0.0210(10) 0.0076(9) 0.0049(8) 0.0030(9)
F12 0.0282(12) 0.0505(15) 0.0175(10) 0.0074(10) 0.0068(9) 0.0061(11)
F9 0.0230(11) 0.0419(14) 0.0224(11) 0.0046(9) 0.0068(9) 0.0061(10)
F6 0.0278(12) 0.0347(13) 0.0311(12) -0.0029(10) 0.0060(10) -0.0064(10)
F3 0.0310(12) 0.0447(15) 0.0214(11) 0.0024(10) 0.0014(9) -0.0035(11)
F8 0.0334(14) 0.0574(17) 0.0220(12) -0.0071(10) 0.0063(10) -0.0036(11)
F2 0.0334(13) 0.0550(17) 0.0199(11) 0.0073(10) 0.0021(10) -0.0092(11)
F4 0.0293(12) 0.0412(14) 0.0239(11) -0.0003(10) 0.0014(9) -0.0031(10)
F5 0.0408(14) 0.0383(14) 0.0274(12) -0.0068(11) 0.0118(11) -0.0135(11)
F7 0.0263(13) 0.0554(17) 0.0335(14) -0.0052(11) 0.0080(11) -0.0081(11)
O1 0.0319(15) 0.0272(15) 0.0165(13) 0.0005(10) 0.0064(11) 0.0016(11)
F11 0.0292(13) 0.075(2) 0.0206(11) 0.0179(12) 0.0053(10) -0.0047(12)
N3 0.0175(15) 0.0269(16) 0.0181(15) -0.0013(12) 0.0029(12) -0.0018(12)
N1 0.0194(15) 0.0285(17) 0.0161(15) 0.0030(12) -0.0016(12) 0.0003(13)
N2 0.0177(15) 0.0348(19) 0.0190(15) 0.0050(13) -0.0001(12) -0.0059(13)
N4 0.0210(15) 0.0286(17) 0.0127(13) -0.0002(12) 0.0003(11) 0.0000(13)
N6 0.0212(15) 0.0289(17) 0.0148(14) 0.0033(12) -0.0002(12) -0.0017(13)
N5 0.0214(15) 0.0261(16) 0.0124(13) 0.0045(12) 0.0017(12) -0.0021(12)
C7 0.0210(18) 0.0221(18) 0.0198(17) 0.0052(15) 0.0018(14) -0.0013(14)
C33 0.0226(18) 0.0263(19) 0.0127(16) 0.0000(14) 0.0008(14) -0.0006(15)
C6 0.0219(18) 0.0211(18) 0.0226(18) 0.0016(15) 0.0021(15) 0.0004(15)
C21 0.0216(18) 0.0186(18) 0.0203(18) 0.0008(13) -0.0043(15) 0.0004(13)
C1 0.0228(19) 0.031(2) 0.0195(18) -0.0001(15) 0.0004(15) 0.0001(16)
C34 0.0222(18) 0.0212(18) 0.0147(16) 0.0026(13) -0.0048(13) -0.0027(14)
C32 0.0215(17) 0.0243(18) 0.0109(15) 0.0030(13) -0.0015(13) -0.0020(14)
C19 0.0240(19) 0.026(2) 0.0166(17) -0.0019(14) 0.0015(14) 0.0036(15)
C5 0.0261(19) 0.025(2) 0.0211(18) 0.0031(15) -0.0008(15) -0.0030(15)
C9 0.0210(18) 0.030(2) 0.0228(18) 0.0023(15) 0.0002(15) 0.0018(15)
C8 0.0204(18) 0.0221(19) 0.0284(19) 0.0085(15) 0.0004(15) -0.0011(14)
C27 0.0220(18) 0.0240(19) 0.0169(17) 0.0002(14) 0.0021(14) -0.0002(14)
C26 0.024(2) 0.030(2) 0.024(2) -0.0008(16) -0.0006(16) 0.0016(16)
C18 0.030(2) 0.034(2) 0.0195(18) -0.0026(16) 0.0016(15) -0.0012(17)
C39 0.0283(19) 0.0251(19) 0.0156(17) 0.0006(14) -0.0004(14) 0.0005(15)
C20 0.0229(18) 0.0262(19) 0.0157(17) 0.0039(14) 0.0001(14) 0.0035(15)
C43 0.052(3) 0.037(3) 0.026(2) 0.0045(19) 0.018(2) 0.003(2)
C31 0.0189(17) 0.0266(19) 0.0180(17) 0.0017(14) 0.0001(14) -0.0019(14)
C2 0.0216(19) 0.037(2) 0.033(2) -0.0037(18) 0.0029(17) -0.0018(17)
C35 0.028(2) 0.031(2) 0.0170(17) 0.0100(15) -0.0013(15) -0.0047(16)
C13 0.0251(19) 0.0252(19) 0.0247(19) 0.0042(15) 0.0036(15) -0.0007(15)
C22 0.025(2) 0.033(2) 0.027(2) 0.0014(17) 0.0007(16) -0.0005(17)
C3 0.0215(19) 0.033(2) 0.037(2) -0.0001(18) -0.0112(17) 0.0025(17)
C37 0.027(2) 0.033(2) 0.028(2) -0.0024(17) -0.0099(16) -0.0027(17)
C30 0.031(2) 0.029(2) 0.0145(17) 0.0035(14) 0.0029(15) -0.0046(16)
C4 0.033(2) 0.029(2) 0.025(2) 0.0064(16) -0.0095(17) -0.0027(17)
C38 0.035(2) 0.033(2) 0.0141(17) -0.0025(15) -0.0055(15) 0.0039(17)
C40 0.044(2) 0.026(2) 0.025(2) -0.0044(16) 0.0079(17) 0.0063(18)
C14 0.0233(19) 0.031(2) 0.0209(18) 0.0000(15) -0.0010(15) 0.0041(16)
C10 0.029(2) 0.034(2) 0.033(2) 0.0088(17) 0.0107(17) 0.0015(17)
C41 0.041(3) 0.041(3) 0.041(3) -0.010(2) 0.011(2) 0.005(2)
C12 0.0221(19) 0.030(2) 0.037(2) 0.0028(17) -0.0008(16) -0.0024(16)
C11 0.0217(19) 0.031(2) 0.040(2) 0.0107(18) 0.0063(17) -0.0020(16)
C17 0.037(2) 0.044(3) 0.022(2) -0.0039(17) 0.0085(17) 0.0039(19)
C36 0.026(2) 0.040(2) 0.034(2) 0.0083(18) -0.0001(17) -0.0063(18)
C28 0.0219(19) 0.026(2) 0.0259(19) 0.0013(15) -0.0051(15) -0.0001(15)
C15 0.031(2) 0.031(2) 0.030(2) -0.0087(17) -0.0043(17) -0.0022(17)
C25 0.041(2) 0.033(2) 0.0205(19) -0.0030(17) -0.0095(17) 0.0055(19)
C24 0.033(2) 0.029(2) 0.041(3) -0.0052(19) -0.015(2) 0.0022(18)
C29 0.032(2) 0.027(2) 0.0180(18) 0.0050(15) -0.0054(15) -0.0037(16)
C23 0.020(2) 0.039(2) 0.046(3) 0.002(2) -0.0054(18) -0.0056(18)
C42 0.081(4) 0.045(3) 0.046(3) -0.008(2) 0.042(3) -0.007(3)
C16 0.041(2) 0.043(3) 0.0188(19) -0.0104(17) -0.0012(17) 0.0056(19)

loop_
_atom_type_symbol
_atom_type_description
_atom_type_scat_dispersion_real
_atom_type_scat_dispersion_imag
_atom_type_scat_source
C C 0.0033 0.0016 'International Tables Vol C Tables 4.2.6.8 and 6.1.1.4'
H H 0.0000 0.0000 'International Tables Vol C Tables 4.2.6.8 and 6.1.1.4'
F F 0.0171 0.0103 'International Tables Vol C Tables 4.2.6.8 and 6.1.1.4'
N N 0.0061 0.0033 'International Tables Vol C Tables 4.2.6.8 and 6.1.1.4'
O O 0.0106 0.0060 'International Tables Vol C Tables 4.2.6.8 and 6.1.1.4'
Tm Tm -0.3139 5.2483 'International Tables Vol C Tables 4.2.6.8 and 6.1.1.4'

loop_
_geom_angle_atom_site_label_1
_geom_angle_atom_site_label_2
_geom_angle_atom_site_label_3
_geom_angle
_geom_angle_site_symmetry_1
_geom_angle_site_symmetry_3
_geom_angle_publ_flag
O1 Tm1 N3 104.20(10) . . ?
O1 Tm1 N1 84.87(10) . . ?
O1 Tm1 N2 89.11(10) . . ?
O1 Tm1 N4 160.35(10) . . ?
O1 Tm1 N6 101.03(10) . . ?
O1 Tm1 N5 85.97(9) . . ?
O1 Tm1 C7 90.85(10) . . ?
O1 Tm1 C33 93.66(10) . . ?
O1 Tm1 C20 132.10(10) . . ?
N3 Tm1 C7 105.89(10) . . ?
N3 Tm1 C33 113.59(11) . . ?
N3 Tm1 C20 27.90(10) . . ?
N1 Tm1 N3 133.94(11) . . ?
N1 Tm1 N5 136.72(11) . . ?
N1 Tm1 C7 28.09(11) . . ?
N1 Tm1 C33 110.66(11) . . ?
N1 Tm1 C20 125.23(10) . . ?
N2 Tm1 N3 79.11(11) . . ?
N2 Tm1 N1 55.64(11) . . ?
N2 Tm1 N4 87.14(11) . . ?
N2 Tm1 N5 165.89(10) . . ?
N2 Tm1 C7 28.15(10) . . ?
N2 Tm1 C33 165.75(10) . . ?
N2 Tm1 C20 82.32(11) . . ?
N4 Tm1 N3 56.15(10) . . ?
N4 Tm1 N1 108.60(10) . . ?
N4 Tm1 N5 93.07(11) . . ?
N4 Tm1 C7 94.85(11) . . ?
N4 Tm1 C33 94.71(11) . . ?
N4 Tm1 C20 28.25(10) . . ?
N6 Tm1 N3 135.67(11) . . ?
N6 Tm1 N1 83.81(11) . . ?
N6 Tm1 N2 137.31(10) . . ?
N6 Tm1 N4 94.75(11) . . ?
N6 Tm1 N5 56.75(10) . . ?
N6 Tm1 C7 109.58(10) . . ?
N6 Tm1 C33 28.49(10) . . ?
N6 Tm1 C20 116.94(11) . . ?
N5 Tm1 N3 89.29(10) . . ?
N5 Tm1 C7 164.81(10) . . ?
N5 Tm1 C33 28.26(10) . . ?
N5 Tm1 C20 91.19(10) . . ?
C7 Tm1 C20 101.87(10) . . ?
C33 Tm1 C7 137.70(10) . . ?
C33 Tm1 C20 105.80(11) . . ?
C43 O1 Tm1 125.0(2) . . ?
C43 O1 C40 109.2(3) . . ?
C40 O1 Tm1 124.8(2) . . ?
C21 N3 Tm1 144.4(3) . . ?
C20 N3 Tm1 93.9(2) . . ?
C20 N3 C21 121.7(3) . . ?
C7 N1 Tm1 93.3(2) . . ?
C7 N1 C6 121.9(3) . . ?
C6 N1 Tm1 143.2(3) . . ?
C7 N2 Tm1 94.6(2) . . ?
C7 N2 C8 122.3(3) . . ?
C8 N2 Tm1 137.8(3) . . ?
C19 N4 Tm1 148.1(2) . . ?
C20 N4 Tm1 94.5(2) . . ?
C20 N4 C19 117.4(3) . . ?
C33 N6 Tm1 94.2(2) . . ?
C33 N6 C34 121.1(3) . . ?
C34 N6 Tm1 144.6(2) . . ?
C33 N5 Tm1 92.9(2) . . ?
C33 N5 C32 118.9(3) . . ?
C32 N5 Tm1 146.8(2) . . ?
N1 C7 Tm1 58.57(19) . . ?
N1 C7 N2 114.1(3) . . ?
N2 C7 Tm1 57.3(2) . . ?
N6 C33 Tm1 57.27(19) . . ?
N5 C33 Tm1 58.79(19) . . ?
N5 C33 N6 116.1(3) . . ?
C1 C6 N1 119.9(3) . . ?
C1 C6 C5 114.0(3) . . ?
C5 C6 N1 126.0(3) . . ?
N3 C21 C26 119.2(4) . . ?
N3 C21 C22 126.4(4) . . ?
C26 C21 C22 114.1(3) . . ?
F1 C1 C6 117.2(3) . . ?
F1 C1 C2 118.0(4) . . ?
C2 C1 C6 124.9(4) . . ?
N6 C34 C39 120.5(3) . . ?
C35 C34 N6 125.3(3) . . ?
C35 C34 C39 113.8(3) . . ?
C27 C32 N5 121.8(3) . . ?
C31 C32 N5 123.2(3) . . ?
C31 C32 C27 114.9(3) . . ?
C18 C19 N4 123.9(4) . . ?
C14 C19 N4 121.2(3) . . ?
C14 C19 C18 114.9(3) . . ?
F2 C5 C6 117.8(3) . . ?
F2 C5 C4 118.7(3) . . ?
C4 C5 C6 123.6(4) . . ?
F3 C9 C8 117.1(3) . . ?
F3 C9 C10 119.0(3) . . ?
C10 C9 C8 123.8(4) . . ?
N2 C8 C9 125.7(4) . . ?
N2 C8 C13 119.9(3) . . ?
C13 C8 C9 114.1(3) . . ?
F9 C27 C32 118.0(3) . . ?
F9 C27 C28 118.3(3) . . ?
C28 C27 C32 123.7(3) . . ?
F8 C26 C21 116.6(3) . . ?
F8 C26 C25 118.9(4) . . ?
C25 C26 C21 124.6(4) . . ?
F5 C18 C19 117.7(3) . . ?
F5 C18 C17 118.4(4) . . ?
C17 C18 C19 123.8(4) . . ?
F12 C39 C34 117.1(3) . . ?
F12 C39 C38 119.1(3) . . ?
C38 C39 C34 123.8(4) . . ?
N3 C20 Tm1 58.23(19) . . ?
N3 C20 N4 115.5(3) . . ?
N4 C20 Tm1 57.29(19) . . ?
O1 C43 C42 105.8(4) . . ?
F10 C31 C32 117.7(3) . . ?
F10 C31 C30 118.6(3) . . ?
C30 C31 C32 123.7(3) . . ?
C1 C2 C3 118.2(4) . . ?
F11 C35 C34 117.7(3) . . ?
F11 C35 C36 117.5(4) . . ?
C36 C35 C34 124.8(4) . . ?
F4 C13 C8 117.1(3) . . ?
F4 C13 C12 118.5(3) . . ?
C12 C13 C8 124.4(4) . . ?
F7 C22 C21 118.6(3) . . ?
F7 C22 C23 118.3(4) . . ?
C23 C22 C21 123.1(4) . . ?
C4 C3 C2 120.1(4) . . ?
C38 C37 C36 120.2(4) . . ?
C29 C30 C31 118.4(4) . . ?
C5 C4 C3 119.3(4) . . ?
C37 C38 C39 119.4(4) . . ?
O1 C40 C41 104.8(3) . . ?
F6 C14 C19 118.0(3) . . ?
F6 C14 C15 118.4(4) . . ?
C15 C14 C19 123.5(4) . . ?
C9 C10 C11 119.2(4) . . ?
C42 C41 C40 102.4(4) . . ?
C13 C12 C11 118.5(4) . . ?
C10 C11 C12 119.9(4) . . ?
C16 C17 C18 118.4(4) . . ?
C35 C36 C37 118.1(4) . . ?
C27 C28 C29 118.4(3) . . ?
C14 C15 C16 118.6(4) . . ?
C26 C25 C24 118.7(4) . . ?
C23 C24 C25 119.7(4) . . ?
C30 C29 C28 120.8(3) . . ?
C24 C23 C22 119.8(4) . . ?
C41 C42 C43 104.1(4) . . ?
C17 C16 C15 120.7(4) . . ?

loop_
_geom_bond_atom_site_label_1
_geom_bond_atom_site_label_2
_geom_bond_distance
_geom_bond_site_symmetry_2
_geom_bond_publ_flag
Tm1 O1 2.319(3) . ?
Tm1 N3 2.395(3) . ?
Tm1 N1 2.388(3) . ?
Tm1 N2 2.357(3) . ?
Tm1 N4 2.372(3) . ?
Tm1 N6 2.352(3) . ?
Tm1 N5 2.388(3) . ?
Tm1 C7 2.793(4) . ?
Tm1 C33 2.788(4) . ?
Tm1 C20 2.811(4) . ?
F1 C1 1.366(4) . ?
F10 C31 1.354(4) . ?
F12 C39 1.350(4) . ?
F9 C27 1.352(4) . ?
F6 C14 1.350(5) . ?
F3 C9 1.365(4) . ?
F8 C26 1.357(5) . ?
F2 C5 1.358(5) . ?
F4 C13 1.361(4) . ?
F5 C18 1.356(5) . ?
F7 C22 1.354(5) . ?
O1 C43 1.451(5) . ?
O1 C40 1.459(5) . ?
F11 C35 1.358(4) . ?
N3 C21 1.397(5) . ?
N3 C20 1.318(5) . ?
N1 C7 1.318(5) . ?
N1 C6 1.397(5) . ?
N2 C7 1.322(5) . ?
N2 C8 1.390(5) . ?
N4 C19 1.408(5) . ?
N4 C20 1.334(5) . ?
N6 C33 1.334(5) . ?
N6 C34 1.393(4) . ?
N5 C33 1.322(5) . ?
N5 C32 1.406(4) . ?
C6 C1 1.391(5) . ?
C6 C5 1.396(5) . ?
C21 C26 1.398(6) . ?
C21 C22 1.402(6) . ?
C1 C2 1.375(5) . ?
C34 C39 1.401(5) . ?
C34 C35 1.390(5) . ?
C32 C27 1.391(5) . ?
C32 C31 1.389(5) . ?
C19 C18 1.394(5) . ?
C19 C14 1.393(5) . ?
C5 C4 1.378(5) . ?
C9 C8 1.395(5) . ?
C9 C10 1.374(6) . ?
C8 C13 1.395(5) . ?
C27 C28 1.381(5) . ?
C26 C25 1.370(6) . ?
C18 C17 1.383(6) . ?
C39 C38 1.375(5) . ?
C43 C42 1.505(7) . ?
C31 C30 1.382(5) . ?
C2 C3 1.384(6) . ?
C35 C36 1.379(6) . ?
C13 C12 1.372(5) . ?
C22 C23 1.381(6) . ?
C3 C4 1.380(6) . ?
C37 C38 1.373(6) . ?
C37 C36 1.391(6) . ?
C30 C29 1.380(6) . ?
C40 C41 1.506(6) . ?
C14 C15 1.382(6) . ?
C10 C11 1.380(6) . ?
C41 C42 1.502(8) . ?
C12 C11 1.391(6) . ?
C17 C16 1.378(6) . ?
C28 C29 1.381(6) . ?
C15 C16 1.387(6) . ?
C25 C24 1.390(7) . ?
C24 C23 1.377(7) . ?
